data_4034452
loop_
_publ_author_name
'Ghosh, Sanjib'
'Roy, Biswajit'
'Bandyopadhyay, Subhajit'

_publ_section_title
;
 Formation or Cleavage of Rings via Sulfide-Mediated Reduction Offers
 Background-Free Detection of Sulfide.
;
_journal_issue 18
_journal_name_full 'The Journal of organic chemistry'
_journal_page_first 12031
_journal_page_last 12039
_journal_paper_doi 10.1021/acs.joc.9b01946
_journal_volume 84
_journal_year 2019
_chemical_formula_moiety 'C12 H11 N3 O2'
_chemical_formula_sum 'C12 H11 N3 O2'
_chemical_formula_weight 229.24
_space_group_crystal_system monoclinic
_space_group_IT_number 14
_space_group_name_Hall '-P 2yn'
_space_group_name_H-M_alt 'P 1 21/n 1'
_atom_sites_solution_hydrogens geom
_atom_sites_solution_primary dual
_audit_creation_date 2018-10-03
_audit_creation_method
;
Olex2 1.2
(compiled 2018.05.29 svn.r3508 for OlexSys, GUI svn.r5506)
;
_cell_angle_alpha 90
_cell_angle_beta 96.289(18)
_cell_angle_gamma 90
_cell_formula_units_Z 4
_cell_length_a 8.9313(18)
_cell_length_b 9.6546(17)
_cell_length_c 13.094(2)
_cell_measurement_reflns_used 2215
_cell_measurement_temperature 197(130)
_cell_measurement_theta_max 23.3280
_cell_measurement_theta_min 2.5730
_cell_volume 1122.3(3)
_computing_cell_refinement
;
CrysAlisPro, Agilent Technologies,
Version 1.171.37.34 (release 22-05-2014 CrysAlis171 .NET)
(compiled May 22 2014,16:03:01)
;
_computing_data_collection
;
CrysAlisPro, Agilent Technologies,
Version 1.171.37.34 (release 22-05-2014 CrysAlis171 .NET)
(compiled May 22 2014,16:03:01)
;
_computing_data_reduction
;
CrysAlisPro, Agilent Technologies,
Version 1.171.37.34 (release 22-05-2014 CrysAlis171 .NET)
(compiled May 22 2014,16:03:01)
;
_computing_molecular_graphics 'Olex2 (Dolomanov et al., 2009)'
_computing_publication_material 'Olex2 (Dolomanov et al., 2009)'
_computing_structure_refinement 'ShelXL (Sheldrick, 2015)'
_computing_structure_solution 'ShelXT (Sheldrick, 2015)'
_diffrn_ambient_environment N~2~
_diffrn_ambient_temperature 197(130)
_diffrn_detector 'CCD plate'
_diffrn_detector_area_resol_mean 7.9580
_diffrn_detector_type Eos
_diffrn_measured_fraction_theta_full 0.992
_diffrn_measured_fraction_theta_max 0.992
_diffrn_measurement_details
;
#__ type_ start__ end____ width___ exp.time_
  1 omega  -50.00   65.00   1.0000    3.0000
omega____ theta____ kappa____ phi______ frames
    -       27.0898  -57.0000 -120.0000 115

#__ type_ start__ end____ width___ exp.time_
  2 omega  -17.00  114.00   1.0000    3.0000
omega____ theta____ kappa____ phi______ frames
    -       27.0898   77.0000   90.0000 131

#__ type_ start__ end____ width___ exp.time_
  3 omega  -20.00   31.00   1.0000    3.0000
omega____ theta____ kappa____ phi______ frames
    -      -25.6054  -99.0000  150.0000 51

#__ type_ start__ end____ width___ exp.time_
  4 omega  -20.00   31.00   1.0000    3.0000
omega____ theta____ kappa____ phi______ frames
    -      -25.6054  -99.0000  -60.0000 51

#__ type_ start__ end____ width___ exp.time_
  5 omega -122.00  -55.00   1.0000    3.0000
omega____ theta____ kappa____ phi______ frames
    -      -25.6054  178.0000   30.0000 67

#__ type_ start__ end____ width___ exp.time_
  6 omega  -11.00  104.00   1.0000    3.0000
omega____ theta____ kappa____ phi______ frames
    -       27.0898   57.0000    0.0000 115

#__ type_ start__ end____ width___ exp.time_
  7 omega  -50.00   65.00   1.0000    3.0000
omega____ theta____ kappa____ phi______ frames
    -       27.0898  -57.0000    0.0000 115

#__ type_ start__ end____ width___ exp.time_
  8 omega  -59.00  115.00   1.0000    3.0000
omega____ theta____ kappa____ phi______ frames
    -       27.0898   19.0000  -30.0000 174

#__ type_ start__ end____ width___ exp.time_
  9 omega -102.00   13.00   1.0000    3.0000
omega____ theta____ kappa____ phi______ frames
    -      -25.6054  -57.0000  150.0000 115

#__ type_ start__ end____ width___ exp.time_
 10 omega   35.00   61.00   1.0000    3.0000
omega____ theta____ kappa____ phi______ frames
    -       27.0898  178.0000 -150.0000 26

#__ type_ start__ end____ width___ exp.time_
 11 omega  -20.00   83.00   1.0000    3.0000
omega____ theta____ kappa____ phi______ frames
    -       27.0898  -99.0000 -150.0000 103
;
_diffrn_measurement_device 'four-circle diffractometer'
_diffrn_measurement_device_type 'SuperNova, Dual, Cu at zero, Eos'
_diffrn_measurement_method '\w scans'
_diffrn_orient_matrix_UB_11 -0.0544249000
_diffrn_orient_matrix_UB_12 0.0520226000
_diffrn_orient_matrix_UB_13 -0.0138245000
_diffrn_orient_matrix_UB_21 0.0552879000
_diffrn_orient_matrix_UB_22 0.0518263000
_diffrn_orient_matrix_UB_23 0.0121586000
_diffrn_orient_matrix_UB_31 0.0187798000
_diffrn_orient_matrix_UB_32 -0.0015815000
_diffrn_orient_matrix_UB_33 -0.0513398000
_diffrn_radiation_monochromator mirror
_diffrn_radiation_probe x-ray
_diffrn_radiation_type MoK\a
_diffrn_radiation_wavelength 0.71073
_diffrn_reflns_av_R_equivalents 0.0519
_diffrn_reflns_av_unetI/netI 0.0907
_diffrn_reflns_Laue_measured_fraction_full 0.992
_diffrn_reflns_Laue_measured_fraction_max 0.992
_diffrn_reflns_limit_h_max 10
_diffrn_reflns_limit_h_min -10
_diffrn_reflns_limit_k_max 11
_diffrn_reflns_limit_k_min -11
_diffrn_reflns_limit_l_max 15
_diffrn_reflns_limit_l_min -15
_diffrn_reflns_number 14374
_diffrn_reflns_point_group_measured_fraction_full 0.992
_diffrn_reflns_point_group_measured_fraction_max 0.992
_diffrn_reflns_theta_full 25.023
_diffrn_reflns_theta_max 25.023
_diffrn_reflns_theta_min 2.627
_diffrn_source 'SuperNova (Mo) X-ray Source'
_exptl_absorpt_coefficient_mu 0.096
_exptl_absorpt_correction_T_max 1.00000
_exptl_absorpt_correction_T_min 0.48966
_exptl_absorpt_correction_type multi-scan
_exptl_absorpt_process_details
;
CrysAlisPro, Agilent Technologies,
Version 1.171.37.34 (release 22-05-2014 CrysAlis171 .NET)
(compiled May 22 2014,16:03:01)
Empirical absorption correction using spherical harmonics,
 implemented in SCALE3 ABSPACK scaling algorithm.
;
_exptl_crystal_colour brown
_exptl_crystal_density_diffrn 1.357
_exptl_crystal_description block
_exptl_crystal_F_000 462
_exptl_crystal_size_max 0.2497
_exptl_crystal_size_mid 0.2479
_exptl_crystal_size_min 0.1254
_refine_diff_density_max 0.524
_refine_diff_density_min -0.294
_refine_diff_density_rms 0.079
_refine_ls_extinction_method none
_refine_ls_goodness_of_fit_ref 1.158
_refine_ls_hydrogen_treatment constr
_refine_ls_matrix_type full
_refine_ls_number_parameters 156
_refine_ls_number_reflns 1968
_refine_ls_number_restraints 0
_refine_ls_restrained_S_all 1.158
_refine_ls_R_factor_all 0.1169
_refine_ls_R_factor_gt 0.0833
_refine_ls_shift/su_max 0.000
_refine_ls_shift/su_mean 0.000
_refine_ls_structure_factor_coef Fsqd
_refine_ls_weighting_details 'w=1/[\s^2^(Fo^2^)+(0.1000P)^2^] where P=(Fo^2^+2Fc^2^)/3'
_refine_ls_weighting_scheme calc
_refine_ls_wR_factor_gt 0.2027
_refine_ls_wR_factor_ref 0.2480
_reflns_Friedel_coverage 0.000
_reflns_number_gt 1185
_reflns_number_total 1968
_reflns_threshold_expression 'I > 2\s(I)'
_cod_data_source_file jo9b01946_si_004.cif
_cod_data_source_block phacacn3
_cod_original_cell_volume 1122.3(4)
_cod_database_code 4034452
_shelx_shelxl_version_number 2014/7
_chemical_oxdiff_formula 'C H N O'
_shelx_space_group_comment
;
The symmetry employed for this shelxl refinement is uniquely defined
by the following loop, which should always be used as a source of
symmetry information in preference to the above space-group names.
They are only intended as comments.
;
_reflns_odcompleteness_completeness 93.60
_reflns_odcompleteness_iscentric 1
_reflns_odcompleteness_theta 25.63
_olex2_refinement_description
;
1. Fixed Uiso
 At 1.2 times of:
  All C(H) groups
 At 1.5 times of:
  All C(H,H,H) groups
2.a Aromatic/amide H refined with riding coordinates:
 C7(H7), C5(H5), C2(H2), C4(H4), C3(H3)
2.b Idealised Me refined as rotating group:
 C12(H12C,H12B,H12A), C10(H10C,H10B,H10A)
;
_olex2_date_sample_data_collection 2018-10-03
_olex2_submission_special_instructions 'No special instructions were received'

loop_
_space_group_symop_operation_xyz
'x, y, z'
'-x+1/2, y+1/2, -z+1/2'
'-x, -y, -z'
'x-1/2, -y-1/2, z-1/2'

loop_
_atom_site_label
_atom_site_type_symbol
_atom_site_fract_x
_atom_site_fract_y
_atom_site_fract_z
_atom_site_U_iso_or_equiv
_atom_site_adp_type
_atom_site_occupancy
_atom_site_site_symmetry_order
_atom_site_calc_flag
_atom_site_refinement_flags_posn
O1 O 0.4955(3) 0.7335(2) 0.30071(18) 0.0420(8) Uani 1 1 d .
O2 O 0.3981(3) 0.3957(2) 0.28477(18) 0.0445(8) Uani 1 1 d .
N2 N 0.2401(3) 0.4821(3) 0.7715(3) 0.0377(8) Uani 1 1 d .
N1 N 0.2483(3) 0.5097(3) 0.6800(2) 0.0405(8) Uani 1 1 d .
N3 N 0.2418(4) 0.4689(3) 0.8579(3) 0.0509(10) Uani 1 1 d .
C8 C 0.3506(4) 0.5857(3) 0.3907(2) 0.0314(9) Uani 1 1 d .
C6 C 0.1948(3) 0.4409(3) 0.5041(3) 0.0331(9) Uani 1 1 d .
C1 C 0.1755(4) 0.4155(3) 0.6075(3) 0.0343(9) Uani 1 1 d .
C7 C 0.2927(3) 0.5550(3) 0.4794(3) 0.0341(9) Uani 1 1 d .
H7 H 0.3194 0.6162 0.5332 0.041 Uiso 1 1 calc R
C11 C 0.3288(4) 0.5024(4) 0.2932(3) 0.0337(9) Uani 1 1 d .
C5 C 0.1179(4) 0.3544(3) 0.4306(3) 0.0360(9) Uani 1 1 d .
H5 H 0.1263 0.3705 0.3614 0.043 Uiso 1 1 calc R
C2 C 0.0882(4) 0.3048(4) 0.6349(3) 0.0413(10) Uani 1 1 d .
H2 H 0.0784 0.2875 0.7037 0.050 Uiso 1 1 calc R
C9 C 0.4496(4) 0.7076(3) 0.3837(3) 0.0345(9) Uani 1 1 d .
C4 C 0.0304(4) 0.2464(3) 0.4574(3) 0.0404(10) Uani 1 1 d .
H4 H -0.0196 0.1902 0.4070 0.048 Uiso 1 1 calc R
C3 C 0.0170(4) 0.2217(4) 0.5601(3) 0.0423(10) Uani 1 1 d .
H3 H -0.0411 0.1477 0.5785 0.051 Uiso 1 1 calc R
C12 C 0.2219(4) 0.5567(4) 0.2071(3) 0.0426(10) Uani 1 1 d .
H12C H 0.2555 0.5302 0.1428 0.064 Uiso 1 1 calc GR
H12B H 0.2178 0.6559 0.2113 0.064 Uiso 1 1 calc GR
H12A H 0.1234 0.5190 0.2119 0.064 Uiso 1 1 calc GR
C10 C 0.4927(4) 0.7971(4) 0.4758(3) 0.0402(9) Uani 1 1 d .
H10C H 0.5709 0.8600 0.4612 0.060 Uiso 1 1 calc GR
H10B H 0.5284 0.7399 0.5333 0.060 Uiso 1 1 calc GR
H10A H 0.4064 0.8487 0.4918 0.060 Uiso 1 1 calc GR

loop_
_atom_site_aniso_label
_atom_site_aniso_U_11
_atom_site_aniso_U_22
_atom_site_aniso_U_33
_atom_site_aniso_U_23
_atom_site_aniso_U_13
_atom_site_aniso_U_12
O1 0.0455(16) 0.0404(17) 0.0406(16) 0.0070(12) 0.0069(12) -0.0036(11)
O2 0.0451(16) 0.0371(16) 0.0528(17) -0.0054(12) 0.0119(12) 0.0016(12)
N2 0.0344(18) 0.0319(19) 0.047(2) 0.0001(15) 0.0049(15) 0.0001(13)
N1 0.049(2) 0.0351(19) 0.0378(19) 0.0050(14) 0.0056(15) -0.0064(14)
N3 0.053(2) 0.053(2) 0.047(2) 0.0036(17) 0.0031(17) 0.0015(16)
C8 0.0308(18) 0.0262(19) 0.0371(19) 0.0027(15) 0.0035(15) 0.0046(14)
C6 0.0299(18) 0.0271(19) 0.042(2) 0.0035(16) 0.0037(15) 0.0040(15)
C1 0.0311(19) 0.029(2) 0.043(2) 0.0037(16) 0.0036(16) 0.0052(15)
C7 0.0303(19) 0.029(2) 0.043(2) 0.0011(16) 0.0027(15) 0.0033(15)
C11 0.036(2) 0.027(2) 0.040(2) -0.0014(16) 0.0132(16) -0.0005(16)
C5 0.037(2) 0.033(2) 0.039(2) 0.0003(16) 0.0077(16) -0.0016(16)
C2 0.040(2) 0.035(2) 0.050(2) 0.0099(17) 0.0115(18) 0.0027(17)
C9 0.037(2) 0.0235(19) 0.042(2) 0.0042(16) 0.0015(16) 0.0002(15)
C4 0.035(2) 0.036(2) 0.050(2) -0.0017(17) 0.0053(17) -0.0063(16)
C3 0.041(2) 0.032(2) 0.056(2) 0.0045(18) 0.0118(18) -0.0019(17)
C12 0.052(2) 0.032(2) 0.043(2) -0.0021(17) 0.0013(17) -0.0009(18)
C10 0.042(2) 0.0281(19) 0.050(2) -0.0037(17) 0.0053(17) -0.0063(17)

loop_
_atom_type_symbol
_atom_type_description
_atom_type_scat_dispersion_real
_atom_type_scat_dispersion_imag
_atom_type_scat_source
C C 0.0033 0.0016 'International Tables Vol C Tables 4.2.6.8 and 6.1.1.4'
H H 0.0000 0.0000 'International Tables Vol C Tables 4.2.6.8 and 6.1.1.4'
N N 0.0061 0.0033 'International Tables Vol C Tables 4.2.6.8 and 6.1.1.4'
O O 0.0106 0.0060 'International Tables Vol C Tables 4.2.6.8 and 6.1.1.4'

loop_
_geom_angle_atom_site_label_1
_geom_angle_atom_site_label_2
_geom_angle_atom_site_label_3
_geom_angle
N3 N2 N1 172.7(3)
N2 N1 C1 116.0(3)
C7 C8 C11 125.8(3)
C7 C8 C9 120.9(3)
C9 C8 C11 113.3(3)
C1 C6 C7 118.9(3)
C5 C6 C1 117.2(3)
C5 C6 C7 123.9(3)
C6 C1 N1 116.0(3)
C2 C1 N1 123.2(3)
C2 C1 C6 120.9(3)
C8 C7 C6 130.4(3)
C8 C7 H7 114.8
C6 C7 H7 114.8
O2 C11 C8 120.7(3)
O2 C11 C12 121.4(3)
C12 C11 C8 117.8(3)
C6 C5 H5 119.0
C4 C5 C6 121.9(3)
C4 C5 H5 119.0
C1 C2 H2 120.2
C3 C2 C1 119.7(3)
C3 C2 H2 120.2
O1 C9 C8 118.4(3)
O1 C9 C10 120.9(3)
C8 C9 C10 120.8(3)
C5 C4 H4 120.3
C5 C4 C3 119.5(3)
C3 C4 H4 120.3
C2 C3 C4 120.8(3)
C2 C3 H3 119.6
C4 C3 H3 119.6
C11 C12 H12C 109.5
C11 C12 H12B 109.5
C11 C12 H12A 109.5
H12C C12 H12B 109.5
H12C C12 H12A 109.5
H12B C12 H12A 109.5
C9 C10 H10C 109.5
C9 C10 H10B 109.5
C9 C10 H10A 109.5
H10C C10 H10B 109.5
H10C C10 H10A 109.5
H10B C10 H10A 109.5

loop_
_geom_bond_atom_site_label_1
_geom_bond_atom_site_label_2
_geom_bond_distance
O1 C9 1.229(4)
O2 C11 1.213(4)
N2 N1 1.236(4)
N2 N3 1.138(4)
N1 C1 1.420(4)
C8 C7 1.355(4)
C8 C11 1.503(4)
C8 C9 1.481(5)
C6 C1 1.404(5)
C6 C7 1.464(5)
C6 C5 1.397(5)
C1 C2 1.393(5)
C7 H7 0.9300
C11 C12 1.490(5)
C5 H5 0.9300
C5 C4 1.372(4)
C2 H2 0.9300
C2 C3 1.368(5)
C9 C10 1.499(5)
C4 H4 0.9300
C4 C3 1.383(5)
C3 H3 0.9300
C12 H12C 0.9600
C12 H12B 0.9600
C12 H12A 0.9600
C10 H10C 0.9600
C10 H10B 0.9600
C10 H10A 0.9600
